data_2216499
loop_
_publ_author_name
'Rocha, Marisa  A.'
'Low, John Nicolson'
'Gomes, Ligia R.'
'Quesada, Antonio'
'Santos, Lu\'is M. N. B. F.'

_publ_section_title
;
 2,6-Diphenylpyridine
;
_journal_coeditor_code HB2646
_journal_issue 12
_journal_name_full 'Acta Crystallographica Section E'
_journal_page_first o4833
_journal_page_last o4833
_journal_paper_doi 10.1107/S1600536807058850
_journal_volume 63
_journal_year 2007
_chemical_formula_iupac 'C17 H13 N'
_chemical_formula_moiety 'C17 H13 N'
_chemical_formula_sum 'C17 H13 N'
_chemical_formula_weight 231.28
_chemical_name_systematic
;
2,6-Diphenylpyridine
;
_space_group_IT_number 33
_symmetry_cell_setting orthorhombic
_symmetry_space_group_name_Hall 'P 2c -2n'
_symmetry_space_group_name_H-M 'P n a 21'
_atom_sites_solution_hydrogens geom
_atom_sites_solution_primary direct
_atom_sites_solution_secondary difmap
_cell_angle_alpha 90.00
_cell_angle_beta 90.00
_cell_angle_gamma 90.00
_cell_formula_units_Z 4
_cell_length_a 16.1368(16)
_cell_length_b 12.5371(14)
_cell_length_c 6.2969(4)
_cell_measurement_reflns_used 1596
_cell_measurement_temperature 120(2)
_cell_measurement_theta_max 27.50
_cell_measurement_theta_min 3.49
_cell_volume 1273.9(2)
_computing_cell_refinement 'DIRAX/LSQ (Duisenberg <i>et al.</i>,  2000)'
_computing_data_collection 'COLLECT (Nonius, 1999)'
_computing_data_reduction 'EVALCCD (Duisenberg <i>et al.</i>,  2003)'
_computing_molecular_graphics 'PLATON (Spek, 2003)'
_computing_publication_material 'SHELXL97 (Sheldrick 1997)  and WordPerfect macro PRPKAPPA (Ferguson, 1999)'
_computing_structure_refinement 'SHELXL-97 (Sheldrick, 1997)'
_computing_structure_solution 'FLIPPER (Oszl\'anyi   &  S\"uto, 2004, 2005'
_diffrn_ambient_temperature 120(2)
_diffrn_detector_area_resol_mean 9.091
_diffrn_measured_fraction_theta_full 0.997
_diffrn_measured_fraction_theta_max 0.998
_diffrn_measurement_device_type 'Bruker--Nonius CCD'
_diffrn_measurement_method '\p & \w scans'
_diffrn_radiation_monochromator graphite
_diffrn_radiation_source 'Bruker-Nonius FR591 rotating anode'
_diffrn_radiation_type 'Mo K\a'
_diffrn_radiation_wavelength 0.71073
_diffrn_reflns_av_R_equivalents 0.0529
_diffrn_reflns_av_sigmaI/netI 0.0243
_diffrn_reflns_limit_h_max 20
_diffrn_reflns_limit_h_min -20
_diffrn_reflns_limit_k_max 16
_diffrn_reflns_limit_k_min -16
_diffrn_reflns_limit_l_max 8
_diffrn_reflns_limit_l_min -8
_diffrn_reflns_number 29987
_diffrn_reflns_theta_full 25.00
_diffrn_reflns_theta_max 27.50
_diffrn_reflns_theta_min 3.49
_diffrn_standards_decay_% nil
_exptl_absorpt_coefficient_mu 0.070
_exptl_absorpt_correction_T_max 0.990
_exptl_absorpt_correction_T_min 0.953
_exptl_absorpt_correction_type multi-scan
_exptl_absorpt_process_details '(SADABS; Sheldrick, 2003)'
_exptl_crystal_colour colourless
_exptl_crystal_density_diffrn 1.206
_exptl_crystal_density_method 'not measured'
_exptl_crystal_description block
_exptl_crystal_F_000 488
_exptl_crystal_size_max 0.70
_exptl_crystal_size_mid 0.32
_exptl_crystal_size_min 0.14
_refine_diff_density_max 0.205
_refine_diff_density_min -0.251
_refine_ls_abs_structure_details none
_refine_ls_extinction_method none
_refine_ls_goodness_of_fit_ref 1.069
_refine_ls_hydrogen_treatment constr
_refine_ls_matrix_type full
_refine_ls_number_parameters 163
_refine_ls_number_reflns 1596
_refine_ls_number_restraints 1
_refine_ls_restrained_S_all 1.069
_refine_ls_R_factor_all 0.0899
_refine_ls_R_factor_gt 0.0550
_refine_ls_shift/su_max 0.000
_refine_ls_shift/su_mean 0.000
_refine_ls_structure_factor_coef Fsqd
_refine_ls_weighting_details 'w=1/[\s^2^(Fo^2^)+(0.0775P)^2^+0.6523P] where P=(Fo^2^+2Fc^2^)/3'
_refine_ls_weighting_scheme calc
_refine_ls_wR_factor_gt 0.1321
_refine_ls_wR_factor_ref 0.1628
_reflns_number_gt 1147
_reflns_number_total 1596
_reflns_threshold_expression I>2\s(I)
_cod_data_source_file hb2646.cif
_cod_data_source_block I
_cod_database_code 2216499
_cod_database_fobs_code 2216499

loop_
_symmetry_equiv_pos_as_xyz
'x, y, z'
'-x, -y, z+1/2'
'-x+1/2, y+1/2, z+1/2'
'x+1/2, -y+1/2, z'

loop_
_atom_site_type_symbol
_atom_site_label
_atom_site_fract_x
_atom_site_fract_y
_atom_site_fract_z
_atom_site_U_iso_or_equiv
_atom_site_adp_type
_atom_site_calc_flag
_atom_site_refinement_flags
_atom_site_occupancy
N N1 0.40272(15) 0.4122(2) 0.3621(5) 0.0353(6) Uani d . 1
C C2 0.4510(2) 0.3407(3) 0.4621(6) 0.0356(8) Uani d . 1
C C3 0.4702(2) 0.3502(3) 0.6756(6) 0.0412(8) Uani d . 1
C C4 0.4376(2) 0.4338(3) 0.7908(7) 0.0443(9) Uani d . 1
C C5 0.3893(2) 0.5073(3) 0.6890(6) 0.0406(8) Uani d . 1
C C6 0.37309(19) 0.4956(2) 0.4725(6) 0.0345(7) Uani d . 1
C C21 0.4814(2) 0.2503(3) 0.3325(6) 0.0407(8) Uani d . 1
C C22 0.5556(2) 0.1994(3) 0.3788(8) 0.0503(10) Uani d . 1
C C23 0.5826(3) 0.1144(3) 0.2567(9) 0.0624(13) Uani d . 1
C C24 0.5356(3) 0.0782(3) 0.0889(9) 0.0635(12) Uani d . 1
C C25 0.4618(3) 0.1281(3) 0.0410(8) 0.0594(12) Uani d . 1
C C26 0.4351(3) 0.2137(3) 0.1592(6) 0.0468(9) Uani d . 1
C C61 0.32310(19) 0.5744(3) 0.3538(6) 0.0386(8) Uani d . 1
C C62 0.3186(2) 0.6797(3) 0.4181(7) 0.0512(10) Uani d . 1
C C63 0.2743(3) 0.7541(3) 0.3035(9) 0.0613(12) Uani d . 1
C C64 0.2330(2) 0.7237(4) 0.1205(9) 0.0629(13) Uani d . 1
C C65 0.2361(2) 0.6181(3) 0.0548(8) 0.0556(11) Uani d . 1
C C66 0.2814(2) 0.5446(3) 0.1690(6) 0.0434(9) Uani d . 1
H H3 0.5055 0.2996 0.7421 0.049 Uiso calc R 1
H H4 0.4486 0.4402 0.9385 0.053 Uiso calc R 1
H H5 0.3668 0.5659 0.7652 0.049 Uiso calc R 1
H H22 0.5881 0.2231 0.4953 0.060 Uiso calc R 1
H H23 0.6338 0.0808 0.2888 0.075 Uiso calc R 1
H H24 0.5539 0.0192 0.0067 0.076 Uiso calc R 1
H H25 0.4292 0.1032 -0.0744 0.071 Uiso calc R 1
H H26 0.3846 0.2483 0.1229 0.056 Uiso calc R 1
H H62 0.3466 0.7013 0.5437 0.061 Uiso calc R 1
H H63 0.2721 0.8261 0.3500 0.074 Uiso calc R 1
H H64 0.2028 0.7748 0.0405 0.076 Uiso calc R 1
H H65 0.2069 0.5965 -0.0691 0.067 Uiso calc R 1
H H66 0.2842 0.4728 0.1214 0.052 Uiso calc R 1

loop_
_atom_site_aniso_label
_atom_site_aniso_U_11
_atom_site_aniso_U_22
_atom_site_aniso_U_33
_atom_site_aniso_U_12
_atom_site_aniso_U_13
_atom_site_aniso_U_23
N1 0.0342(13) 0.0336(14) 0.0381(15) -0.0040(11) 0.0018(14) 0.0020(13)
C2 0.0335(16) 0.0326(16) 0.0408(19) -0.0040(13) 0.0022(15) 0.0032(16)
C3 0.0344(16) 0.049(2) 0.041(2) -0.0077(15) -0.0038(16) 0.0062(18)
C4 0.0417(18) 0.052(2) 0.039(2) -0.0110(16) -0.0035(17) 0.0011(18)
C5 0.0391(17) 0.0454(19) 0.0371(19) -0.0072(15) 0.0058(16) -0.0080(17)
C6 0.0311(15) 0.0338(17) 0.0384(19) -0.0021(13) 0.0009(15) -0.0015(16)
C21 0.0453(18) 0.0320(15) 0.045(2) 0.0002(14) 0.0075(18) 0.0058(16)
C22 0.049(2) 0.0365(18) 0.066(3) 0.0026(15) 0.006(2) 0.012(2)
C23 0.063(2) 0.039(2) 0.085(3) 0.0123(18) 0.019(3) 0.013(2)
C24 0.090(3) 0.0358(18) 0.065(3) 0.011(2) 0.024(3) 0.003(2)
C25 0.088(3) 0.0359(19) 0.054(3) 0.005(2) 0.006(3) 0.0004(19)
C26 0.061(2) 0.0344(18) 0.045(2) 0.0022(16) 0.000(2) 0.0007(17)
C61 0.0307(14) 0.0407(17) 0.0444(19) 0.0019(13) 0.0034(17) -0.0021(16)
C62 0.050(2) 0.045(2) 0.059(3) 0.0085(17) 0.0038(19) -0.005(2)
C63 0.056(2) 0.048(2) 0.079(4) 0.0154(18) 0.011(2) 0.000(2)
C64 0.0384(19) 0.068(3) 0.083(4) 0.0231(19) 0.003(2) 0.017(3)
C65 0.0374(19) 0.073(3) 0.057(3) 0.0057(19) -0.0049(19) 0.005(2)
C66 0.0331(16) 0.0495(19) 0.048(2) 0.0032(15) 0.0001(18) 0.0013(19)

loop_
_atom_type_symbol
_atom_type_description
_atom_type_scat_dispersion_real
_atom_type_scat_dispersion_imag
_atom_type_scat_source
C C 0.0033 0.0000 'International Tables Vol C Tables 4.2.6.8 and 6.1.1.4'
H H 0.0000 0.0000 'International Tables Vol C Tables 4.2.6.8 and 6.1.1.4'
N N 0.0061 0.0000 'International Tables Vol C Tables 4.2.6.8 and 6.1.1.4'

loop_
_geom_angle_atom_site_label_1
_geom_angle_atom_site_label_2
_geom_angle_atom_site_label_3
_geom_angle
_geom_angle_publ_flag
C6 N1 C2 118.9(3) no
N1 C2 C3 121.8(3) no
N1 C2 C21 116.4(3) no
C3 C2 C21 121.8(3) no
C4 C3 C2 119.4(4) no
C4 C3 H3 120.3 no
C2 C3 H3 120.3 no
C5 C4 C3 118.9(4) no
C5 C4 H4 120.6 no
C3 C4 H4 120.6 no
C4 C5 C6 119.6(3) no
C4 C5 H5 120.2 no
C6 C5 H5 120.2 no
N1 C6 C5 121.3(3) no
N1 C6 C61 116.9(3) no
C5 C6 C61 121.7(3) no
C22 C21 C26 118.3(4) no
C22 C21 C2 121.5(4) no
C26 C21 C2 120.2(3) no
C23 C22 C21 120.6(4) no
C23 C22 H22 119.7 no
C21 C22 H22 119.7 no
C24 C23 C22 120.4(4) no
C24 C23 H23 119.8 no
C22 C23 H23 119.8 no
C25 C24 C23 119.6(4) no
C25 C24 H24 120.2 no
C23 C24 H24 120.2 no
C26 C25 C24 120.5(5) no
C26 C25 H25 119.8 no
C24 C25 H25 119.8 no
C25 C26 C21 120.6(4) no
C25 C26 H26 119.7 no
C21 C26 H26 119.7 no
C62 C61 C66 118.3(3) no
C62 C61 C6 121.2(3) no
C66 C61 C6 120.4(3) no
C63 C62 C61 121.3(4) no
C63 C62 H62 119.3 no
C61 C62 H62 119.3 no
C62 C63 C64 119.9(4) no
C62 C63 H63 120.0 no
C64 C63 H63 120.0 no
C63 C64 C65 119.6(4) no
C63 C64 H64 120.2 no
C65 C64 H64 120.2 no
C66 C65 C64 120.0(4) no
C66 C65 H65 120.0 no
C64 C65 H65 120.0 no
C65 C66 C61 120.8(4) no
C65 C66 H66 119.6 no
C61 C66 H66 119.6 no

loop_
_geom_bond_atom_site_label_1
_geom_bond_atom_site_label_2
_geom_bond_distance
_geom_bond_publ_flag
N1 C6 1.344(4) no
N1 C2 1.344(4) no
C2 C3 1.385(5) no
C2 C21 1.481(5) no
C3 C4 1.378(5) no
C3 H3 0.95 no
C4 C5 1.368(5) no
C4 H4 0.95 no
C5 C6 1.395(5) no
C5 H5 0.95 no
C6 C61 1.478(5) no
C21 C22 1.387(5) no
C21 C26 1.400(5) no
C22 C23 1.384(6) no
C22 H22 0.95 no
C23 C24 1.378(8) no
C23 H23 0.95 no
C24 C25 1.378(7) no
C24 H24 0.95 no
C25 C26 1.376(5) no
C25 H25 0.95 no
C26 H26 0.95 no
C61 C62 1.383(5) no
C61 C66 1.395(5) no
C62 C63 1.379(6) no
C62 H62 0.95 no
C63 C64 1.384(7) no
C63 H63 0.95 no
C64 C65 1.388(6) no
C64 H64 0.95 no
C65 C66 1.380(5) no
C65 H65 0.95 no
C66 H66 0.95 no

loop_
_geom_hbond_atom_site_label_D
_geom_hbond_atom_site_label_H
_geom_hbond_atom_site_label_A
_geom_hbond_site_symmetry_A
_geom_hbond_distance_DH
_geom_hbond_distance_HA
_geom_hbond_distance_DA
_geom_hbond_angle_DHA
_geom_hbond_publ_flag
C64 H64 Cg1 3_554 0.95 2.74 3.534(4) 142 y

loop_
_geom_torsion_atom_site_label_1
_geom_torsion_atom_site_label_2
_geom_torsion_atom_site_label_3
_geom_torsion_atom_site_label_4
_geom_torsion
_geom_torsion_publ_flag
C6 N1 C2 C3 0.7(5) no
C6 N1 C2 C21 179.7(3) no
N1 C2 C3 C4 1.4(5) no
C21 C2 C3 C4 -177.5(3) no
C2 C3 C4 C5 -2.1(5) no
C3 C4 C5 C6 0.8(5) no
C2 N1 C6 C5 -2.1(4) no
C2 N1 C6 C61 177.6(3) no
C4 C5 C6 N1 1.4(5) no
C4 C5 C6 C61 -178.3(3) no
N1 C2 C21 C22 151.8(3) no
C3 C2 C21 C22 -29.2(5) no
N1 C2 C21 C26 -28.5(5) no
C3 C2 C21 C26 150.5(3) no
C26 C21 C22 C23 -0.2(5) no
C2 C21 C22 C23 179.4(4) no
C21 C22 C23 C24 -0.8(6) no
C22 C23 C24 C25 0.9(7) no
C23 C24 C25 C26 0.1(7) no
C24 C25 C26 C21 -1.2(6) no
C22 C21 C26 C25 1.3(5) no
C2 C21 C26 C25 -178.4(4) no
N1 C6 C61 C62 -152.9(3) no
C5 C6 C61 C62 26.8(5) no
N1 C6 C61 C66 25.0(4) no
C5 C6 C61 C66 -155.3(3) no
C66 C61 C62 C63 -0.1(6) no
C6 C61 C62 C63 177.7(4) no
C61 C62 C63 C64 0.2(6) no
C62 C63 C64 C65 0.5(6) no
C63 C64 C65 C66 -1.3(6) no
C64 C65 C66 C61 1.4(6) no
C62 C61 C66 C65 -0.7(5) no
C6 C61 C66 C65 -178.6(3) no

loop_
_cod_related_entry_id
_cod_related_entry_database
_cod_related_entry_code
1 ChemSpider 65752
